data_2223606
loop_
_publ_author_name
'\,Sahin, Zarife Sibel'
'Er\,sahin, Ferda'
'Macit, Mustafa'
'I\,s\?ik, \,Samil'

_publ_section_title
;
 2-[(4-Ethoxyphenyl)iminomethyl]-5-methoxyphenol
;
_journal_coeditor_code BH2250
_journal_issue 11
_journal_name_full 'Acta Crystallographica Section E'
_journal_page_first o2695
_journal_paper_doi 10.1107/S1600536809040240
_journal_volume 65
_journal_year 2009
_chemical_formula_iupac 'C16 H17 N O3'
_chemical_formula_moiety 'C16 H17 N O3'
_chemical_formula_sum 'C16 H17 N O3'
_chemical_formula_weight 271.31
_chemical_melting_point 381
_chemical_name_systematic 2-[(4-Ethoxyphenyl)iminomethyl]-5-methoxyphenol
_space_group_IT_number 14
_symmetry_cell_setting monoclinic
_symmetry_space_group_name_Hall '-P 2ybc'
_symmetry_space_group_name_H-M 'P 1 21/c 1'
_atom_sites_solution_hydrogens geom
_atom_sites_solution_primary direct
_atom_sites_solution_secondary difmap
_audit_creation_method SHELXL97
_cell_angle_alpha 90.00
_cell_angle_beta 98.896(8)
_cell_angle_gamma 90.00
_cell_formula_units_Z 4
_cell_length_a 7.4609(7)
_cell_length_b 8.3777(5)
_cell_length_c 23.016(2)
_cell_measurement_reflns_used 5881
_cell_measurement_temperature 296
_cell_measurement_theta_max 27.32
_cell_measurement_theta_min 1.79
_cell_volume 1421.3(2)
_computing_cell_refinement 'X-AREA (Stoe & Cie, 2002)'
_computing_data_collection 'X-AREA (Stoe & Cie, 2002)'
_computing_data_reduction 'X-RED32 (Stoe & Cie, 2002)'
_computing_molecular_graphics 'ORTEP-3 for Windows (Farrugia, 1997)'
_computing_publication_material 'WinGX (Farrugia, 1999)'
_computing_structure_refinement 'SHELXL97 (Sheldrick, 2008)'
_computing_structure_solution 'SHELXS97 (Sheldrick, 2008)'
_diffrn_ambient_temperature 296
_diffrn_detector_area_resol_mean 6.67
_diffrn_measured_fraction_theta_full 0.999
_diffrn_measured_fraction_theta_max 0.999
_diffrn_measurement_device_type 'Stoe IPDS-II'
_diffrn_measurement_method \w
_diffrn_radiation_monochromator graphite
_diffrn_radiation_source 'fine-focus sealed tube'
_diffrn_radiation_type MoK\a
_diffrn_radiation_wavelength 0.71073
_diffrn_reflns_av_R_equivalents 0.0682
_diffrn_reflns_av_sigmaI/netI 0.0821
_diffrn_reflns_limit_h_max 9
_diffrn_reflns_limit_h_min -8
_diffrn_reflns_limit_k_max 10
_diffrn_reflns_limit_k_min -8
_diffrn_reflns_limit_l_max 28
_diffrn_reflns_limit_l_min -28
_diffrn_reflns_number 8971
_diffrn_reflns_theta_full 26.00
_diffrn_reflns_theta_max 26.00
_diffrn_reflns_theta_min 1.79
_diffrn_standards_decay_% <2
_diffrn_standards_number 0
_exptl_absorpt_coefficient_mu 0.088
_exptl_absorpt_correction_T_max 0.9941
_exptl_absorpt_correction_T_min 0.9828
_exptl_absorpt_correction_type integration
_exptl_absorpt_process_details '(X-RED32; Stoe & Cie, 2002)'
_exptl_crystal_colour yellow
_exptl_crystal_density_diffrn 1.268
_exptl_crystal_density_method 'not measured'
_exptl_crystal_description plate
_exptl_crystal_F_000 576
_exptl_crystal_size_max 0.490
_exptl_crystal_size_mid 0.277
_exptl_crystal_size_min 0.070
_refine_diff_density_max 0.064
_refine_diff_density_min -0.090
_refine_ls_extinction_method none
_refine_ls_goodness_of_fit_ref 0.803
_refine_ls_hydrogen_treatment constr
_refine_ls_matrix_type full
_refine_ls_number_constraints 0
_refine_ls_number_parameters 181
_refine_ls_number_reflns 2788
_refine_ls_number_restraints 6
_refine_ls_restrained_S_all 0.805
_refine_ls_R_factor_all 0.1701
_refine_ls_R_factor_gt 0.0416
_refine_ls_shift/su_max 0.000
_refine_ls_shift/su_mean 0.000
_refine_ls_structure_factor_coef Fsqd
_refine_ls_weighting_details 'calc w=1/[\s^2^(Fo^2^)+(0.0187P)^2^] where P=(Fo^2^+2Fc^2^)/3'
_refine_ls_weighting_scheme calc
_refine_ls_wR_factor_gt 0.0552
_refine_ls_wR_factor_ref 0.0748
_reflns_number_gt 971
_reflns_number_total 2788
_reflns_threshold_expression I>2\s(I)
_cod_data_source_file bh2250.cif
_cod_data_source_block I
_cod_original_sg_symbol_H-M 'P 21/c'
_cod_database_code 2223606
_cod_database_fobs_code 2223606

loop_
_symmetry_equiv_pos_as_xyz
'x, y, z'
'-x, y+1/2, -z+1/2'
'-x, -y, -z'
'x, -y-1/2, z-1/2'

loop_
_atom_site_type_symbol
_atom_site_label
_atom_site_fract_x
_atom_site_fract_y
_atom_site_fract_z
_atom_site_U_iso_or_equiv
_atom_site_adp_type
_atom_site_calc_flag
_atom_site_refinement_flags
_atom_site_occupancy
_atom_site_disorder_assembly
_atom_site_disorder_group
C C1 -0.6165(4) 0.5043(3) 0.57051(10) 0.1085(9) Uani d . 1 . .
H H1A -0.5696 0.6108 0.5697 0.163 Uiso calc R 1 . .
H H1B -0.6483 0.4828 0.6086 0.163 Uiso calc R 1 . .
H H1C -0.7222 0.4938 0.5411 0.163 Uiso calc R 1 . .
C C2 -0.3202(4) 0.3896(3) 0.59654(12) 0.0808(7) Uani d . 1 . .
C C3 -0.2831(4) 0.4771(3) 0.64744(12) 0.0856(8) Uani d . 1 . .
H H3 -0.3693 0.5465 0.6584 0.103 Uiso calc R 1 . .
C C4 -0.1155(5) 0.4605(3) 0.68216(11) 0.0800(7) Uani d . 1 . .
C C5 0.0154(4) 0.3552(3) 0.66750(11) 0.0757(7) Uani d . 1 . .
C C6 -0.0289(4) 0.2690(3) 0.61528(12) 0.0893(8) Uani d . 1 . .
H H6 0.0557 0.1980 0.6044 0.107 Uiso calc R 1 . .
C C7 -0.1921(4) 0.2855(3) 0.57975(11) 0.0870(8) Uani d . 1 . .
H H7 -0.2173 0.2281 0.5449 0.104 Uiso calc R 1 . .
C C8 0.1875(4) 0.3370(3) 0.70488(12) 0.0838(8) Uani d . 1 . .
H H8 0.2693 0.2612 0.6953 0.101 Uiso calc R 1 . .
C C9 0.3994(5) 0.4049(3) 0.78873(12) 0.0795(7) Uani d . 1 . .
C C10 0.4158(4) 0.4914(3) 0.84077(13) 0.0890(8) Uani d . 1 . .
H H10 0.3202 0.5556 0.8483 0.107 Uiso calc R 1 . .
C C11 0.5712(5) 0.4833(3) 0.88123(12) 0.0910(8) Uani d . 1 . .
H H11 0.5793 0.5423 0.9158 0.109 Uiso calc R 1 . .
C C12 0.7163(4) 0.3890(3) 0.87168(12) 0.0808(7) Uani d U 1 . .
C C13 0.7025(4) 0.3066(3) 0.81961(12) 0.0921(8) Uani d . 1 . .
H H13 0.7997 0.2452 0.8117 0.111 Uiso calc R 1 . .
C C14 0.5468(5) 0.3141(3) 0.77915(12) 0.0936(8) Uani d . 1 . .
H H14 0.5403 0.2564 0.7444 0.112 Uiso calc R 1 . .
O O3 0.8627(3) 0.38748(19) 0.91485(8) 0.0937(5) Uani d . 1 . .
C C16 1.0174(4) 0.2954(3) 0.90641(11) 0.0995(8) Uani d . 1 . .
H H16A 1.0645 0.3324 0.8718 0.119 Uiso calc R 1 . .
H H16B 0.9841 0.1839 0.9008 0.119 Uiso calc R 1 . .
C C17 1.1580(4) 0.3138(3) 0.95957(11) 0.1148(10) Uani d . 1 . .
H H17A 1.2637 0.2532 0.9546 0.172 Uiso calc R 1 . .
H H17B 1.1108 0.2758 0.9935 0.172 Uiso calc R 1 . .
H H17C 1.1900 0.4245 0.9649 0.172 Uiso calc R 1 . .
N N1 0.2308(3) 0.4230(2) 0.75114(10) 0.0830(6) Uani d . 1 . .
O O1 -0.0840(2) 0.55210(18) 0.73075(7) 0.1034(6) Uani d . 1 . .
H H1 0.0175 0.5328 0.7486 0.155 Uiso calc R 1 . .
O O2 -0.4817(3) 0.39332(19) 0.55872(7) 0.0959(5) Uani d . 1 . .

loop_
_atom_site_aniso_label
_atom_site_aniso_U_11
_atom_site_aniso_U_22
_atom_site_aniso_U_33
_atom_site_aniso_U_12
_atom_site_aniso_U_13
_atom_site_aniso_U_23
C1 0.104(2) 0.111(2) 0.119(2) 0.008(2) 0.0432(17) -0.0031(16)
C2 0.101(3) 0.0615(16) 0.086(2) 0.0006(18) 0.0332(17) 0.0117(15)
C3 0.113(3) 0.0661(17) 0.0850(18) -0.0012(17) 0.0390(17) -0.0099(15)
C4 0.110(2) 0.0633(16) 0.0734(18) -0.0098(18) 0.0350(17) -0.0052(14)
C5 0.107(3) 0.0510(15) 0.0770(18) 0.0034(16) 0.0393(17) 0.0008(13)
C6 0.128(3) 0.0612(16) 0.0856(19) 0.0098(17) 0.0385(17) 0.0017(15)
C7 0.122(3) 0.0655(17) 0.0777(18) 0.0055(18) 0.0277(18) -0.0040(13)
C8 0.110(3) 0.0594(16) 0.0882(18) 0.0026(16) 0.0367(17) 0.0105(15)
C9 0.113(3) 0.0539(16) 0.0788(19) -0.0098(17) 0.0378(18) -0.0004(14)
C10 0.095(2) 0.0694(17) 0.109(2) -0.0008(16) 0.0387(17) -0.0109(16)
C11 0.106(2) 0.0722(18) 0.103(2) -0.0002(19) 0.0425(18) -0.0223(15)
C12 0.104(3) 0.0599(16) 0.0849(19) -0.0066(17) 0.0352(18) -0.0046(14)
C13 0.107(3) 0.0849(19) 0.090(2) 0.0093(18) 0.0337(17) -0.0042(16)
C14 0.126(3) 0.0754(18) 0.089(2) 0.009(2) 0.044(2) -0.0130(15)
O3 0.0995(16) 0.0828(12) 0.1030(13) 0.0054(11) 0.0288(12) -0.0143(9)
C16 0.106(3) 0.0844(18) 0.117(2) 0.0038(18) 0.0463(19) -0.0041(15)
C17 0.120(3) 0.118(2) 0.107(2) 0.0166(19) 0.0188(19) 0.0062(16)
N1 0.111(2) 0.0614(13) 0.0824(16) -0.0081(13) 0.0317(14) -0.0039(11)
O1 0.1215(16) 0.0934(12) 0.0997(12) 0.0025(11) 0.0312(10) -0.0327(10)
O2 0.1132(17) 0.0798(12) 0.0985(13) 0.0076(12) 0.0283(12) -0.0057(9)

loop_
_atom_type_symbol
_atom_type_description
_atom_type_scat_dispersion_real
_atom_type_scat_dispersion_imag
_atom_type_scat_source
C C 0.0033 0.0016 'International Tables Vol C Tables 4.2.6.8 and 6.1.1.4'
H H 0.0000 0.0000 'International Tables Vol C Tables 4.2.6.8 and 6.1.1.4'
N N 0.0061 0.0033 'International Tables Vol C Tables 4.2.6.8 and 6.1.1.4'
O O 0.0106 0.0060 'International Tables Vol C Tables 4.2.6.8 and 6.1.1.4'

loop_
_geom_angle_atom_site_label_1
_geom_angle_atom_site_label_2
_geom_angle_atom_site_label_3
_geom_angle_site_symmetry_1
_geom_angle_site_symmetry_3
_geom_angle
_geom_angle_publ_flag
O2 C1 H1A . . 109.5 ?
O2 C1 H1B . . 109.5 ?
H1A C1 H1B . . 109.5 ?
O2 C1 H1C . . 109.5 ?
H1A C1 H1C . . 109.5 ?
H1B C1 H1C . . 109.5 ?
O2 C2 C3 . . 124.7(3) ?
O2 C2 C7 . . 114.3(3) ?
C3 C2 C7 . . 121.0(3) ?
C2 C3 C4 . . 118.9(3) ?
C2 C3 H3 . . 120.5 ?
C4 C3 H3 . . 120.5 ?
O1 C4 C3 . . 116.6(3) ?
O1 C4 C5 . . 121.5(3) ?
C3 C4 C5 . . 121.9(3) ?
C4 C5 C6 . . 116.9(3) ?
C4 C5 C8 . . 121.1(3) ?
C6 C5 C8 . . 122.0(3) ?
C7 C6 C5 . . 122.3(3) ?
C7 C6 H6 . . 118.9 ?
C5 C6 H6 . . 118.9 ?
C6 C7 C2 . . 119.0(3) ?
C6 C7 H7 . . 120.5 ?
C2 C7 H7 . . 120.5 ?
N1 C8 C5 . . 121.5(3) ?
N1 C8 H8 . . 119.2 ?
C5 C8 H8 . . 119.2 ?
C14 C9 C10 . . 117.3(3) ?
C14 C9 N1 . . 127.8(3) ?
C10 C9 N1 . . 114.9(3) ?
C11 C10 C9 . . 120.8(3) ?
C11 C10 H10 . . 119.6 ?
C9 C10 H10 . . 119.6 ?
C10 C11 C12 . . 121.3(3) ?
C10 C11 H11 . . 119.3 ?
C12 C11 H11 . . 119.3 ?
O3 C12 C13 . . 125.3(3) ?
O3 C12 C11 . . 116.7(3) ?
C13 C12 C11 . . 118.1(3) ?
C12 C13 C14 . . 120.7(3) ?
C12 C13 H13 . . 119.6 ?
C14 C13 H13 . . 119.6 ?
C13 C14 C9 . . 121.8(3) ?
C13 C14 H14 . . 119.1 ?
C9 C14 H14 . . 119.1 ?
C12 O3 C16 . . 118.8(2) ?
O3 C16 C17 . . 108.3(2) ?
O3 C16 H16A . . 110.0 ?
C17 C16 H16A . . 110.0 ?
O3 C16 H16B . . 110.0 ?
C17 C16 H16B . . 110.0 ?
H16A C16 H16B . . 108.4 ?
C16 C17 H17A . . 109.5 ?
C16 C17 H17B . . 109.5 ?
H17A C17 H17B . . 109.5 ?
C16 C17 H17C . . 109.5 ?
H17A C17 H17C . . 109.5 ?
H17B C17 H17C . . 109.5 ?
C8 N1 C9 . . 122.1(2) ?
C4 O1 H1 . . 109.5 ?
C2 O2 C1 . . 118.0(2) ?

loop_
_geom_bond_atom_site_label_1
_geom_bond_atom_site_label_2
_geom_bond_site_symmetry_2
_geom_bond_distance
_geom_bond_publ_flag
C1 O2 . 1.426(3) y
C1 H1A . 0.9600 ?
C1 H1B . 0.9600 ?
C1 H1C . 0.9600 ?
C2 O2 . 1.374(3) y
C2 C3 . 1.374(3) ?
C2 C7 . 1.392(3) ?
C3 C4 . 1.383(3) ?
C3 H3 . 0.9300 ?
C4 O1 . 1.347(2) y
C4 C5 . 1.396(3) ?
C5 C6 . 1.398(3) ?
C5 C8 . 1.439(3) ?
C6 C7 . 1.364(3) ?
C6 H6 . 0.9300 ?
C7 H7 . 0.9300 ?
C8 N1 . 1.285(3) y
C8 H8 . 0.9300 ?
C9 C14 . 1.383(3) ?
C9 C10 . 1.389(3) ?
C9 N1 . 1.420(3) y
C10 C11 . 1.372(3) ?
C10 H10 . 0.9300 ?
C11 C12 . 1.385(3) ?
C11 H11 . 0.9300 ?
C12 O3 . 1.358(3) ?
C12 C13 . 1.373(3) ?
C13 C14 . 1.373(3) ?
C13 H13 . 0.9300 ?
C14 H14 . 0.9300 ?
O3 C16 . 1.426(3) y
C16 C17 . 1.492(3) ?
C16 H16A . 0.9700 ?
C16 H16B . 0.9700 ?
C17 H17A . 0.9600 ?
C17 H17B . 0.9600 ?
C17 H17C . 0.9600 ?
O1 H1 . 0.8200 ?

loop_
_geom_hbond_atom_site_label_D
_geom_hbond_atom_site_label_H
_geom_hbond_atom_site_label_A
_geom_hbond_site_symmetry_A
_geom_hbond_distance_DH
_geom_hbond_distance_HA
_geom_hbond_distance_DA
_geom_hbond_angle_DHA
_geom_hbond_publ_flag
O1 H1 N1 . 0.82 1.83 2.563(3) 147.7 yes
C1 H1A Cg2 2_556 0.96 3.3241 4.000(3) 129 yes
C3 H3 Cg2 2_556 0.93 3.2959 4.155(3) 154.6 yes
C8 H8 Cg2 2_646 0.93 3.3873 4.269(3) 159 yes
C10 H10 Cg1 2_556 0.93 2.9994 3.849(3) 152.6 yes
C16 H16B Cg1 2_646 0.97 3.0402 3.822(3) 138.6 yes

loop_
_geom_torsion_atom_site_label_1
_geom_torsion_atom_site_label_2
_geom_torsion_atom_site_label_3
_geom_torsion_atom_site_label_4
_geom_torsion_site_symmetry_1
_geom_torsion_site_symmetry_2
_geom_torsion_site_symmetry_3
_geom_torsion_site_symmetry_4
_geom_torsion
_geom_torsion_publ_flag
O2 C2 C3 C4 . . . . 179.0(2) ?
C7 C2 C3 C4 . . . . 0.0(3) ?
C2 C3 C4 O1 . . . . 178.26(19) ?
C2 C3 C4 C5 . . . . -1.2(3) ?
O1 C4 C5 C6 . . . . -178.2(2) ?
C3 C4 C5 C6 . . . . 1.2(3) ?
O1 C4 C5 C8 . . . . 1.9(3) ?
C3 C4 C5 C8 . . . . -178.6(2) ?
C4 C5 C6 C7 . . . . 0.0(3) ?
C8 C5 C6 C7 . . . . 179.8(2) ?
C5 C6 C7 C2 . . . . -1.2(4) ?
O2 C2 C7 C6 . . . . -178.0(2) ?
C3 C2 C7 C6 . . . . 1.2(3) ?
C4 C5 C8 N1 . . . . -4.0(3) ?
C6 C5 C8 N1 . . . . 176.2(2) ?
C14 C9 C10 C11 . . . . -1.3(3) ?
N1 C9 C10 C11 . . . . 179.3(2) ?
C9 C10 C11 C12 . . . . -0.1(4) ?
C10 C11 C12 O3 . . . . -179.1(2) ?
C10 C11 C12 C13 . . . . 1.8(4) ?
O3 C12 C13 C14 . . . . 178.9(2) ?
C11 C12 C13 C14 . . . . -2.0(4) ?
C12 C13 C14 C9 . . . . 0.6(4) ?
C10 C9 C14 C13 . . . . 1.1(3) ?
N1 C9 C14 C13 . . . . -179.7(2) ?
C13 C12 O3 C16 . . . . 0.7(3) ?
C11 C12 O3 C16 . . . . -178.4(2) ?
C12 O3 C16 C17 . . . . 179.9(2) ?
C5 C8 N1 C9 . . . . 179.3(2) ?
C14 C9 N1 C8 . . . . 8.9(3) ?
C10 C9 N1 C8 . . . . -171.8(2) ?
C3 C2 O2 C1 . . . . 4.8(3) ?
C7 C2 O2 C1 . . . . -176.0(2) ?

loop_
_cod_related_entry_id
_cod_related_entry_database
_cod_related_entry_code
1 ChemSpider 24743466
